data_4068808
loop_
_publ_author_name
'Lee, John P.'
'Ke, Zhuofeng'
'Ram\'irez, Magaly A.'
'Gunnoe, T. Brent'
'Cundari, Thomas R.'
'Boyle, Paul D.'
'Petersen, Jeffrey L.'

_publ_section_title
;
 Six-, Five-, and Four-Coordinate Ruthenium(II) Hydride Complexes
 Supported byN-Heterocyclic Carbene Ligands: Synthesis, Characterization,
 Fundamental Reactivity, and Catalytic Hydrogenation of Olefins,
 Aldehydes, and Ketones
;
_journal_issue 6
_journal_name_full Organometallics
_journal_page_first 1758
_journal_paper_doi 10.1021/om801111c
_journal_volume 28
_journal_year 2009
_chemical_formula_sum 'C44 H49 Cl N4 O2 Ru'
_chemical_formula_weight 802.39
_chemical_name_systematic
; 
 ? 
;
_space_group_IT_number 14
_symmetry_cell_setting monoclinic
_symmetry_space_group_name_Hall '-P 2ybc'
_symmetry_space_group_name_H-M 'P 1 21/c 1'
_atom_sites_solution_hydrogens geom
_atom_sites_solution_primary direct
_atom_sites_solution_secondary difmap
_audit_creation_method SHELXL-97
_cell_angle_alpha 90.00
_cell_angle_beta 108.414(2)
_cell_angle_gamma 90.00
_cell_formula_units_Z 4
_cell_length_a 21.1094(8)
_cell_length_b 10.8322(4)
_cell_length_c 18.4744(7)
_cell_measurement_reflns_used 9201
_cell_measurement_temperature 110(2)
_cell_measurement_theta_max 30.43
_cell_measurement_theta_min 2.27
_cell_volume 4008.1(3)
_computing_cell_refinement SAINT+
_computing_data_collection Apex2
_computing_data_reduction SAINT+
_computing_molecular_graphics NRCVAX
_computing_publication_material cif2tables.py
_computing_structure_refinement SHELXTL
_computing_structure_solution SIR92
_diffrn_ambient_temperature 110(2)
_diffrn_measured_fraction_theta_full 0.999
_diffrn_measured_fraction_theta_max 0.999
_diffrn_measurement_device_type 'Bruker-Nonius X8 Apex2'
_diffrn_measurement_method 'omega and phi scans'
_diffrn_radiation_monochromator graphite
_diffrn_radiation_source 'fine-focus sealed tube'
_diffrn_radiation_type MoK\a
_diffrn_radiation_wavelength 0.71073
_diffrn_reflns_av_R_equivalents 0.0375
_diffrn_reflns_av_sigmaI/netI 0.0233
_diffrn_reflns_limit_h_max 30
_diffrn_reflns_limit_h_min -29
_diffrn_reflns_limit_k_max 15
_diffrn_reflns_limit_k_min -15
_diffrn_reflns_limit_l_max 26
_diffrn_reflns_limit_l_min -26
_diffrn_reflns_number 137378
_diffrn_reflns_theta_full 30.42
_diffrn_reflns_theta_max 30.42
_diffrn_reflns_theta_min 2.03
_exptl_absorpt_coefficient_mu 0.499
_exptl_absorpt_correction_T_max 0.9245
_exptl_absorpt_correction_T_min 0.8982
_exptl_absorpt_correction_type multi-scan
_exptl_absorpt_process_details SADABS
_exptl_crystal_colour colorless
_exptl_crystal_density_diffrn 1.330
_exptl_crystal_density_method 'not measured'
_exptl_crystal_description prism
_exptl_crystal_F_000 1672
_exptl_crystal_size_max 0.22
_exptl_crystal_size_mid 0.16
_exptl_crystal_size_min 0.16
_refine_diff_density_max 0.444
_refine_diff_density_min -0.485
_refine_diff_density_rms 0.061
_refine_ls_extinction_method none
_refine_ls_goodness_of_fit_ref 1.038
_refine_ls_hydrogen_treatment mixed
_refine_ls_matrix_type full
_refine_ls_number_parameters 525
_refine_ls_number_reflns 12216
_refine_ls_number_restraints 0
_refine_ls_restrained_S_all 1.038
_refine_ls_R_factor_all 0.0375
_refine_ls_R_factor_gt 0.0290
_refine_ls_shift/su_max 0.001
_refine_ls_shift/su_mean 0.000
_refine_ls_structure_factor_coef Fsqd
_refine_ls_weighting_details 'calc w=1/[\s^2^(Fo^2^)+(0.0307P)^2^+2.3706P] where P=(Fo^2^+2Fc^2^)/3'
_refine_ls_weighting_scheme sigma
_refine_ls_wR_factor_gt 0.0688
_refine_ls_wR_factor_ref 0.0722
_reflns_number_gt 10522
_reflns_number_total 12216
_reflns_threshold_expression >2sigma(I)
_cod_data_source_file om801111c_si_001.cif
_cod_data_source_block (IMes)2Ru(H)(Cl)(CO)2
_cod_depositor_comments
;
The following automatic conversions were performed:

'_symmetry_cell_setting' value 'Monoclinic' changed to 'monoclinic'
according to /home/saulius/struct/CIF-dictionaries/cif_core.dic
dictionary named 'cif_core.dic' version 2.4.2 from 2011-04-26.

Automatic conversion script
Id: cif_fix_values 1715 2011-07-08 13:25:40Z adriana 
;
_cod_original_sg_symbol_H-M 'P 21/c'
_cod_database_code 4068808

loop_
_symmetry_equiv_pos_as_xyz
'x, y, z'
'-x, y+1/2, -z+1/2'
'-x, -y, -z'
'x, -y-1/2, z-1/2'

loop_
_atom_site_label
_atom_site_type_symbol
_atom_site_fract_x
_atom_site_fract_y
_atom_site_fract_z
_atom_site_U_iso_or_equiv
_atom_site_adp_type
_atom_site_occupancy
_atom_site_symmetry_multiplicity
_atom_site_calc_flag
_atom_site_refinement_flags
_atom_site_disorder_assembly
_atom_site_disorder_group
Ru1 Ru 0.248038(5) 0.088418(10) 0.063847(6) 0.01623(3) Uani 1 1 d . . .
H1 H 0.3034(9) 0.1867(18) 0.0846(11) 0.033(5) Uiso 1 1 d . . .
C1 C 0.17644(8) -0.03832(15) 0.03562(8) 0.0229(3) Uani 1 1 d . A .
O1 O 0.13565(7) -0.11110(13) 0.02010(7) 0.0390(3) Uani 1 1 d . . .
Cl1 Cl 0.17636(6) 0.23807(12) -0.02149(6) 0.0257(4) Uani 0.597(6) 1 d P A 1
C2 C 0.3107(3) -0.0157(5) 0.1309(3) 0.0219(8) Uani 0.597(6) 1 d P A 1
O2 O 0.3500(2) -0.0787(3) 0.1733(2) 0.0360(6) Uani 0.597(6) 1 d P A 1
Cl1' Cl 0.32434(10) -0.05136(16) 0.14741(11) 0.0253(7) Uani 0.403(6) 1 d P A 2
C2' C 0.1960(4) 0.2140(7) -0.0008(4) 0.0237(12) Uani 0.403(6) 1 d P A 2
O2' O 0.1669(2) 0.2911(7) -0.0411(3) 0.0387(10) Uani 0.403(6) 1 d P A 2
C3 C 0.22233(6) 0.15788(12) 0.15785(7) 0.0155(2) Uani 1 1 d . A .
N1 N 0.18200(6) 0.10836(11) 0.19593(6) 0.0177(2) Uani 1 1 d . . .
C4 C 0.18330(8) 0.17687(14) 0.25988(8) 0.0228(3) Uani 1 1 d . A .
H4 H 0.1606(5) 0.1606(4) 0.2932(7) 0.027 Uiso 1 1 calc R . .
C5 C 0.22468(7) 0.27181(14) 0.26274(8) 0.0219(3) Uani 1 1 d . . .
H5 H 0.2365(2) 0.3375(12) 0.3016(7) 0.026 Uiso 1 1 calc R A .
N2 N 0.24784(6) 0.26025(11) 0.20067(6) 0.0167(2) Uani 1 1 d . A .
C6 C 0.13788(7) 0.00420(13) 0.17349(8) 0.0185(3) Uani 1 1 d . A .
C7 C 0.16020(8) -0.11223(14) 0.20244(8) 0.0222(3) Uani 1 1 d . . .
C8 C 0.11488(9) -0.20931(15) 0.18069(9) 0.0279(3) Uani 1 1 d . A .
H8 H 0.1289(3) -0.2887(17) 0.1980(4) 0.033 Uiso 1 1 calc R . .
C9 C 0.04950(9) -0.19171(16) 0.13410(9) 0.0310(3) Uani 1 1 d . . .
C10 C 0.02879(8) -0.07300(16) 0.10837(9) 0.0283(3) Uani 1 1 d . A .
H10 H -0.0156(10) -0.0602(3) 0.0776(7) 0.034 Uiso 1 1 calc R . .
C11 C 0.07217(7) 0.02683(14) 0.12712(8) 0.0219(3) Uani 1 1 d . . .
C12 C 0.22999(8) -0.13516(17) 0.25452(10) 0.0315(3) Uani 1 1 d . A .
H12A H 0.2288 -0.1956 0.2936 0.047 Uiso 1 1 calc R . .
H12B H 0.2492 -0.0576 0.2792 0.047 Uiso 1 1 calc R . .
H12C H 0.2575 -0.1672 0.2248 0.047 Uiso 1 1 calc R . .
C13 C 0.00260(11) -0.3003(2) 0.11218(13) 0.0506(5) Uani 1 1 d . A .
H13A H -0.0426 -0.2740 0.1091 0.076 Uiso 1 1 calc R . .
H13B H 0.0175 -0.3653 0.1507 0.076 Uiso 1 1 calc R . .
H13C H 0.0024 -0.3320 0.0625 0.076 Uiso 1 1 calc R . .
C14 C 0.05061(8) 0.15463(15) 0.09687(10) 0.0302(3) Uani 1 1 d . A .
H14A H 0.0033 0.1532 0.0662 0.045 Uiso 1 1 calc R . .
H14B H 0.0774 0.1818 0.0651 0.045 Uiso 1 1 calc R . .
H14C H 0.0571 0.2119 0.1397 0.045 Uiso 1 1 calc R . .
C15 C 0.29270(7) 0.35286(13) 0.18880(7) 0.0175(3) Uani 1 1 d . . .
C16 C 0.26532(7) 0.46418(13) 0.15435(8) 0.0204(3) Uani 1 1 d . A .
C17 C 0.30925(8) 0.55911(14) 0.15236(9) 0.0245(3) Uani 1 1 d . . .
H17 H 0.2919(4) 0.6352(16) 0.1300(5) 0.029 Uiso 1 1 calc R A .
C18 C 0.37850(8) 0.54437(15) 0.18271(9) 0.0261(3) Uani 1 1 d . A .
C19 C 0.40322(8) 0.43245(15) 0.21636(8) 0.0244(3) Uani 1 1 d . . .
H19 H 0.4485(10) 0.4220(3) 0.2361(4) 0.029 Uiso 1 1 calc R A .
C20 C 0.36136(7) 0.33529(14) 0.22114(8) 0.0201(3) Uani 1 1 d . A .
C21 C 0.19100(8) 0.48198(15) 0.12098(9) 0.0267(3) Uani 1 1 d . . .
H21A H 0.1816 0.5666 0.1019 0.040 Uiso 1 1 calc R A .
H21B H 0.1699 0.4672 0.1605 0.040 Uiso 1 1 calc R . .
H21C H 0.1731 0.4237 0.0789 0.040 Uiso 1 1 calc R . .
C22 C 0.42548(9) 0.64759(17) 0.17894(11) 0.0364(4) Uani 1 1 d . . .
H22A H 0.4672 0.6394 0.2213 0.055 Uiso 1 1 calc R A .
H22B H 0.4047 0.7272 0.1826 0.055 Uiso 1 1 calc R . .
H22C H 0.4350 0.6431 0.1304 0.055 Uiso 1 1 calc R . .
C23 C 0.38989(8) 0.21680(15) 0.26005(9) 0.0273(3) Uani 1 1 d . . .
H23A H 0.3584 0.1798 0.2830 0.041 Uiso 1 1 calc R A .
H23B H 0.4323 0.2337 0.2999 0.041 Uiso 1 1 calc R . .
H23C H 0.3976 0.1596 0.2226 0.041 Uiso 1 1 calc R . .
C24 C 0.28889(7) 0.04519(12) -0.02357(7) 0.0161(2) Uani 1 1 d . A .
N3 N 0.26625(6) -0.03406(11) -0.08428(6) 0.0177(2) Uani 1 1 d . . .
C25 C 0.30633(7) -0.03119(13) -0.13140(8) 0.0194(3) Uani 1 1 d . A .
H25 H 0.30086(13) -0.0763(9) -0.1741(9) 0.023 Uiso 1 1 calc R . .
C26 C 0.35449(7) 0.05145(13) -0.10111(8) 0.0192(3) Uani 1 1 d . . .
H26 H 0.3882(7) 0.0737(5) -0.1200(4) 0.023 Uiso 1 1 calc R A .
N4 N 0.34393(6) 0.09735(10) -0.03550(6) 0.0163(2) Uani 1 1 d . A .
C27 C 0.21707(8) -0.13079(14) -0.09309(8) 0.0227(3) Uani 1 1 d . A .
C28 C 0.24017(9) -0.24431(15) -0.05868(9) 0.0286(3) Uani 1 1 d . . .
C29 C 0.19390(11) -0.34016(16) -0.06906(11) 0.0385(4) Uani 1 1 d . A .
H29 H 0.2082(4) -0.4185(18) -0.0450(6) 0.046 Uiso 1 1 calc R . .
C30 C 0.12797(11) -0.32469(17) -0.11325(11) 0.0416(5) Uani 1 1 d . . .
C31 C 0.10753(10) -0.21136(18) -0.14717(10) 0.0356(4) Uani 1 1 d . A .
H31 H 0.0665(11) -0.2022(3) -0.1747(7) 0.043 Uiso 1 1 calc R . .
C32 C 0.15107(8) -0.11148(15) -0.13829(8) 0.0270(3) Uani 1 1 d . . .
C33 C 0.31215(10) -0.26357(15) -0.01353(10) 0.0336(4) Uani 1 1 d . A .
H33A H 0.3401 -0.2467 -0.0459 0.050 Uiso 1 1 calc R . .
H33B H 0.3189 -0.3491 0.0045 0.050 Uiso 1 1 calc R . .
H33C H 0.3246 -0.2075 0.0303 0.050 Uiso 1 1 calc R . .
C34 C 0.07892(14) -0.4309(2) -0.12585(16) 0.0634(7) Uani 1 1 d . A .
H34A H 0.0423 -0.4082 -0.1065 0.095 Uiso 1 1 calc R . .
H34B H 0.1018 -0.5041 -0.0987 0.095 Uiso 1 1 calc R . .
H34C H 0.0609 -0.4490 -0.1805 0.095 Uiso 1 1 calc R . .
C35 C 0.12692(8) 0.01019(17) -0.17565(9) 0.0318(4) Uani 1 1 d . A .
H35A H 0.1448 0.0772 -0.1392 0.048 Uiso 1 1 calc R . .
H35B H 0.0780 0.0123 -0.1919 0.048 Uiso 1 1 calc R . .
H35C H 0.1422 0.0206 -0.2202 0.048 Uiso 1 1 calc R . .
C36 C 0.39432(7) 0.17693(14) 0.01417(8) 0.0196(3) Uani 1 1 d . . .
C37 C 0.38907(7) 0.30459(14) 0.00418(8) 0.0231(3) Uani 1 1 d . A .
C38 C 0.44340(8) 0.37636(17) 0.04604(9) 0.0298(3) Uani 1 1 d . . .
H38 H 0.44107(10) 0.462(2) 0.04019(16) 0.036 Uiso 1 1 calc R A .
C39 C 0.50081(8) 0.32423(18) 0.09617(9) 0.0332(4) Uani 1 1 d . A .
C40 C 0.50342(8) 0.19697(18) 0.10482(9) 0.0308(4) Uani 1 1 d . . .
H40 H 0.5417(8) 0.1610(8) 0.1392(8) 0.037 Uiso 1 1 calc R A .
C41 C 0.45098(7) 0.12042(15) 0.06414(8) 0.0240(3) Uani 1 1 d . A .
C42 C 0.32754(8) 0.36411(15) -0.04854(10) 0.0302(3) Uani 1 1 d . . .
H42A H 0.2912 0.3588 -0.0262 0.045 Uiso 1 1 calc R A .
H42B H 0.3144 0.3214 -0.0978 0.045 Uiso 1 1 calc R . .
H42C H 0.3368 0.4510 -0.0560 0.045 Uiso 1 1 calc R . .
C43 C 0.55891(10) 0.4044(2) 0.14018(12) 0.0472(5) Uani 1 1 d . . .
H43A H 0.5576 0.4162 0.1923 0.071 Uiso 1 1 calc R A .
H43B H 0.5558 0.4848 0.1149 0.071 Uiso 1 1 calc R . .
H43C H 0.6009 0.3643 0.1418 0.071 Uiso 1 1 calc R . .
C44 C 0.45647(8) -0.01759(16) 0.07301(9) 0.0292(3) Uani 1 1 d . . .
H44A H 0.4161 -0.0501 0.0816 0.044 Uiso 1 1 calc R A .
H44B H 0.4956 -0.0383 0.1166 0.044 Uiso 1 1 calc R . .
H44C H 0.4613 -0.0543 0.0265 0.044 Uiso 1 1 calc R . .

loop_
_atom_site_aniso_label
_atom_site_aniso_U_11
_atom_site_aniso_U_22
_atom_site_aniso_U_33
_atom_site_aniso_U_23
_atom_site_aniso_U_13
_atom_site_aniso_U_12
Ru1 0.01888(6) 0.01799(6) 0.01396(5) -0.00327(4) 0.00825(4) -0.00409(4)
C1 0.0260(7) 0.0275(7) 0.0187(6) -0.0052(5) 0.0121(5) -0.0044(6)
O1 0.0438(7) 0.0486(8) 0.0344(6) -0.0205(6) 0.0263(6) -0.0270(6)
Cl1 0.0292(6) 0.0276(8) 0.0203(7) 0.0034(5) 0.0078(5) 0.0065(5)
C2 0.030(2) 0.022(2) 0.018(2) -0.0011(14) 0.0143(16) -0.0007(16)
O2 0.0393(16) 0.0442(15) 0.0250(14) 0.0095(11) 0.0107(13) 0.0177(13)
Cl1' 0.0324(13) 0.0251(11) 0.0222(12) 0.0034(7) 0.0142(9) 0.0066(8)
C2' 0.023(3) 0.030(3) 0.021(3) -0.002(2) 0.011(2) -0.001(2)
O2' 0.040(2) 0.041(3) 0.033(2) 0.012(2) 0.0088(15) 0.0118(19)
C3 0.0150(6) 0.0156(6) 0.0164(6) 0.0005(5) 0.0056(4) 0.0009(5)
N1 0.0194(5) 0.0198(6) 0.0160(5) -0.0021(4) 0.0085(4) -0.0025(4)
C4 0.0263(7) 0.0271(7) 0.0194(6) -0.0057(5) 0.0138(6) -0.0037(6)
C5 0.0245(7) 0.0246(7) 0.0201(6) -0.0065(5) 0.0120(5) -0.0025(6)
N2 0.0167(5) 0.0184(5) 0.0161(5) -0.0023(4) 0.0068(4) -0.0004(4)
C6 0.0217(6) 0.0195(6) 0.0176(6) -0.0015(5) 0.0107(5) -0.0042(5)
C7 0.0259(7) 0.0242(7) 0.0190(6) 0.0025(5) 0.0106(5) -0.0020(6)
C8 0.0380(9) 0.0223(7) 0.0257(7) 0.0041(6) 0.0137(6) -0.0050(6)
C9 0.0338(9) 0.0304(8) 0.0300(8) -0.0008(6) 0.0119(7) -0.0142(7)
C10 0.0213(7) 0.0356(9) 0.0280(8) 0.0004(6) 0.0077(6) -0.0073(6)
C11 0.0208(7) 0.0250(7) 0.0219(7) 0.0001(5) 0.0097(5) -0.0017(6)
C12 0.0304(8) 0.0326(9) 0.0293(8) 0.0095(7) 0.0061(6) 0.0018(7)
C13 0.0496(12) 0.0406(11) 0.0550(12) 0.0028(9) 0.0070(10) -0.0259(9)
C14 0.0236(7) 0.0286(8) 0.0363(9) 0.0033(7) 0.0066(6) 0.0029(6)
C15 0.0193(6) 0.0184(6) 0.0165(6) -0.0042(5) 0.0080(5) -0.0033(5)
C16 0.0234(7) 0.0209(7) 0.0176(6) -0.0026(5) 0.0075(5) -0.0006(5)
C17 0.0311(8) 0.0218(7) 0.0221(7) -0.0014(5) 0.0104(6) -0.0043(6)
C18 0.0299(8) 0.0280(8) 0.0233(7) -0.0071(6) 0.0124(6) -0.0111(6)
C19 0.0196(7) 0.0328(8) 0.0217(7) -0.0072(6) 0.0080(5) -0.0070(6)
C20 0.0194(6) 0.0242(7) 0.0179(6) -0.0049(5) 0.0076(5) -0.0010(5)
C21 0.0247(7) 0.0250(8) 0.0291(8) 0.0022(6) 0.0067(6) 0.0030(6)
C22 0.0377(9) 0.0356(9) 0.0389(9) -0.0068(7) 0.0166(8) -0.0179(8)
C23 0.0202(7) 0.0303(8) 0.0296(8) 0.0003(6) 0.0052(6) 0.0026(6)
C24 0.0196(6) 0.0142(6) 0.0152(6) 0.0003(5) 0.0063(5) -0.0007(5)
N3 0.0244(6) 0.0160(5) 0.0154(5) -0.0018(4) 0.0100(4) -0.0044(4)
C25 0.0271(7) 0.0193(7) 0.0150(6) -0.0011(5) 0.0109(5) 0.0004(5)
C26 0.0214(7) 0.0228(7) 0.0165(6) 0.0002(5) 0.0104(5) 0.0013(5)
N4 0.0178(5) 0.0180(5) 0.0147(5) -0.0013(4) 0.0071(4) -0.0008(4)
C27 0.0337(8) 0.0202(7) 0.0194(6) -0.0072(5) 0.0157(6) -0.0107(6)
C28 0.0483(10) 0.0199(7) 0.0259(7) -0.0065(6) 0.0236(7) -0.0082(7)
C29 0.0649(13) 0.0220(8) 0.0410(10) -0.0089(7) 0.0345(9) -0.0153(8)
C30 0.0612(13) 0.0332(9) 0.0436(10) -0.0185(8) 0.0354(10) -0.0284(9)
C31 0.0394(9) 0.0451(10) 0.0275(8) -0.0140(7) 0.0181(7) -0.0234(8)
C32 0.0342(8) 0.0319(8) 0.0191(7) -0.0080(6) 0.0147(6) -0.0149(7)
C33 0.0540(11) 0.0190(7) 0.0330(8) 0.0017(6) 0.0214(8) 0.0036(7)
C34 0.0770(17) 0.0427(12) 0.0851(18) -0.0233(12) 0.0465(15) -0.0395(12)
C35 0.0267(8) 0.0435(10) 0.0246(7) 0.0002(7) 0.0071(6) -0.0121(7)
C36 0.0169(6) 0.0266(7) 0.0171(6) -0.0046(5) 0.0080(5) -0.0042(5)
C37 0.0244(7) 0.0266(7) 0.0211(6) -0.0060(6) 0.0112(5) -0.0052(6)
C38 0.0319(8) 0.0323(8) 0.0294(8) -0.0123(6) 0.0158(6) -0.0132(7)
C39 0.0251(8) 0.0505(11) 0.0269(8) -0.0167(7) 0.0126(6) -0.0151(7)
C40 0.0190(7) 0.0523(11) 0.0212(7) -0.0066(7) 0.0066(6) -0.0042(7)
C41 0.0199(7) 0.0352(8) 0.0193(6) -0.0022(6) 0.0097(5) -0.0014(6)
C42 0.0331(8) 0.0200(7) 0.0371(9) -0.0013(6) 0.0106(7) -0.0036(6)
C43 0.0338(10) 0.0670(14) 0.0408(10) -0.0240(10) 0.0118(8) -0.0248(9)
C44 0.0220(7) 0.0389(9) 0.0271(8) 0.0065(7) 0.0082(6) 0.0058(6)

loop_
_atom_type_symbol
_atom_type_description
_atom_type_scat_dispersion_real
_atom_type_scat_dispersion_imag
_atom_type_scat_source
C C 0.0033 0.0016 'International Tables Vol C Tables 4.2.6.8 and 6.1.1.4'
H H 0.0000 0.0000 'International Tables Vol C Tables 4.2.6.8 and 6.1.1.4'
Cl Cl 0.1484 0.1585 'International Tables Vol C Tables 4.2.6.8 and 6.1.1.4'
N N 0.0061 0.0033 'International Tables Vol C Tables 4.2.6.8 and 6.1.1.4'
O O 0.0106 0.0060 'International Tables Vol C Tables 4.2.6.8 and 6.1.1.4'
Ru Ru -1.2594 0.8363 'International Tables Vol C Tables 4.2.6.8 and 6.1.1.4'

loop_
_geom_angle_atom_site_label_1
_geom_angle_atom_site_label_2
_geom_angle_atom_site_label_3
_geom_angle
C2 Ru1 C2' 170.5(2)
C2 Ru1 C1 94.41(17)
C2' Ru1 C1 95.1(2)
C2 Ru1 C24 89.93(16)
C2' Ru1 C24 88.4(2)
C1 Ru1 C24 96.13(5)
C2 Ru1 C3 88.96(16)
C2' Ru1 C3 90.8(2)
C1 Ru1 C3 95.17(5)
C24 Ru1 C3 168.69(5)
C2 Ru1 Cl1' 2.52(19)
C2' Ru1 Cl1' 172.9(2)
C1 Ru1 Cl1' 91.91(7)
C24 Ru1 Cl1' 89.93(5)
C3 Ru1 Cl1' 89.45(5)
C2 Ru1 Cl1 174.09(16)
C2' Ru1 Cl1 3.7(2)
C1 Ru1 Cl1 91.41(5)
C24 Ru1 Cl1 88.44(4)
C3 Ru1 Cl1 91.53(4)
Cl1' Ru1 Cl1 176.44(5)
C2 Ru1 H1 86.0(7)
C2' Ru1 H1 84.5(7)
C1 Ru1 H1 179.3(7)
C24 Ru1 H1 83.2(7)
C3 Ru1 H1 85.4(7)
Cl1' Ru1 H1 88.5(7)
Cl1 Ru1 H1 88.2(7)
O1 C1 Ru1 179.43(14)
O2 C2 Ru1 178.9(5)
O2' C2' Ru1 177.1(6)
N2 C3 N1 102.39(11)
N2 C3 Ru1 127.32(9)
N1 C3 Ru1 130.03(10)
C3 N1 C4 112.24(11)
C3 N1 C6 127.49(11)
C4 N1 C6 120.10(11)
C5 C4 N1 106.33(12)
C5 C4 H4 126.8
N1 C4 H4 126.8
C4 C5 N2 107.09(12)
C4 C5 H5 126.5
N2 C5 H5 126.5
C3 N2 C5 111.94(11)
C3 N2 C15 129.21(11)
C5 N2 C15 118.85(11)
C7 C6 C11 122.83(13)
C7 C6 N1 119.34(13)
C11 C6 N1 117.67(13)
C6 C7 C8 117.05(14)
C6 C7 C12 122.65(14)
C8 C7 C12 120.30(14)
C9 C8 C7 122.16(15)
C9 C8 H8 118.9
C7 C8 H8 118.9
C8 C9 C10 118.77(14)
C8 C9 C13 119.92(17)
C10 C9 C13 121.31(16)
C11 C10 C9 121.52(15)
C11 C10 H10 119.2
C9 C10 H10 119.2
C10 C11 C6 117.61(14)
C10 C11 C14 121.62(14)
C6 C11 C14 120.74(13)
C7 C12 H12A 109.5
C7 C12 H12B 109.5
H12A C12 H12B 109.5
C7 C12 H12C 109.5
H12A C12 H12C 109.5
H12B C12 H12C 109.5
C9 C13 H13A 109.5
C9 C13 H13B 109.5
H13A C13 H13B 109.5
C9 C13 H13C 109.5
H13A C13 H13C 109.5
H13B C13 H13C 109.5
C11 C14 H14A 109.5
C11 C14 H14B 109.5
H14A C14 H14B 109.5
C11 C14 H14C 109.5
H14A C14 H14C 109.5
H14B C14 H14C 109.5
C20 C15 C16 122.41(13)
C20 C15 N2 118.87(12)
C16 C15 N2 118.11(12)
C17 C16 C15 117.71(13)
C17 C16 C21 120.72(14)
C15 C16 C21 121.57(13)
C16 C17 C18 121.67(15)
C16 C17 H17 119.2
C18 C17 H17 119.2
C19 C18 C17 118.48(14)
C19 C18 C22 120.53(15)
C17 C18 C22 120.98(16)
C18 C19 C20 122.12(14)
C18 C19 H19 118.9
C20 C19 H19 118.9
C19 C20 C15 117.59(14)
C19 C20 C23 120.61(13)
C15 C20 C23 121.80(13)
C16 C21 H21A 109.5
C16 C21 H21B 109.5
H21A C21 H21B 109.5
C16 C21 H21C 109.5
H21A C21 H21C 109.5
H21B C21 H21C 109.5
C18 C22 H22A 109.5
C18 C22 H22B 109.5
H22A C22 H22B 109.5
C18 C22 H22C 109.5
H22A C22 H22C 109.5
H22B C22 H22C 109.5
C20 C23 H23A 109.5
C20 C23 H23B 109.5
H23A C23 H23B 109.5
C20 C23 H23C 109.5
H23A C23 H23C 109.5
H23B C23 H23C 109.5
N4 C24 N3 102.73(11)
N4 C24 Ru1 127.14(9)
N3 C24 Ru1 130.03(10)
C24 N3 C25 111.92(11)
C24 N3 C27 126.63(11)
C25 N3 C27 120.10(11)
C26 C25 N3 106.56(12)
C26 C25 H25 126.7
N3 C25 H25 126.7
C25 C26 N4 107.08(12)
C25 C26 H26 126.5
N4 C26 H26 126.5
C24 N4 C26 111.71(11)
C24 N4 C36 129.29(11)
C26 N4 C36 118.46(11)
C32 C27 C28 122.84(14)
C32 C27 N3 120.26(14)
C28 C27 N3 116.76(14)
C29 C28 C27 117.56(17)
C29 C28 C33 120.99(16)
C27 C28 C33 121.44(14)
C30 C29 C28 121.36(18)
C30 C29 H29 119.3
C28 C29 H29 119.3
C29 C30 C31 119.10(16)
C29 C30 C34 120.7(2)
C31 C30 C34 120.2(2)
C30 C31 C32 122.35(18)
C30 C31 H31 118.8
C32 C31 H31 118.8
C31 C32 C27 116.76(16)
C31 C32 C35 120.77(16)
C27 C32 C35 122.47(13)
C28 C33 H33A 109.5
C28 C33 H33B 109.5
H33A C33 H33B 109.5
C28 C33 H33C 109.5
H33A C33 H33C 109.5
H33B C33 H33C 109.5
C30 C34 H34A 109.5
C30 C34 H34B 109.5
H34A C34 H34B 109.5
C30 C34 H34C 109.5
H34A C34 H34C 109.5
H34B C34 H34C 109.5
C32 C35 H35A 109.5
C32 C35 H35B 109.5
H35A C35 H35B 109.5
C32 C35 H35C 109.5
H35A C35 H35C 109.5
H35B C35 H35C 109.5
C37 C36 C41 122.43(14)
C37 C36 N4 119.62(13)
C41 C36 N4 117.43(13)
C36 C37 C38 117.44(15)
C36 C37 C42 121.88(13)
C38 C37 C42 120.68(15)
C39 C38 C37 122.14(17)
C39 C38 H38 118.9
C37 C38 H38 118.9
C40 C39 C38 118.33(15)
C40 C39 C43 120.85(18)
C38 C39 C43 120.82(18)
C39 C40 C41 122.15(16)
C39 C40 H40 118.9
C41 C40 H40 118.9
C40 C41 C36 117.51(15)
C40 C41 C44 120.69(15)
C36 C41 C44 121.79(14)
C37 C42 H42A 109.5
C37 C42 H42B 109.5
H42A C42 H42B 109.5
C37 C42 H42C 109.5
H42A C42 H42C 109.5
H42B C42 H42C 109.5
C39 C43 H43A 109.5
C39 C43 H43B 109.5
H43A C43 H43B 109.5
C39 C43 H43C 109.5
H43A C43 H43C 109.5
H43B C43 H43C 109.5
C41 C44 H44A 109.5
C41 C44 H44B 109.5
H44A C44 H44B 109.5
C41 C44 H44C 109.5
H44A C44 H44C 109.5
H44B C44 H44C 109.5

loop_
_geom_bond_atom_site_label_1
_geom_bond_atom_site_label_2
_geom_bond_distance
Ru1 C2 1.877(5)
Ru1 C2' 1.912(8)
Ru1 C1 1.9856(15)
Ru1 C24 2.1097(13)
Ru1 C3 2.1147(13)
Ru1 Cl1' 2.3872(19)
Ru1 Cl1 2.4281(12)
Ru1 H1 1.537(19)
C1 O1 1.1355(19)
C2 O2 1.165(8)
C2' O2' 1.157(12)
C3 N2 1.3698(17)
C3 N1 1.3733(17)
N1 C4 1.3881(17)
N1 C6 1.4382(17)
C4 C5 1.340(2)
C4 H4 0.9089
C5 N2 1.3869(17)
C5 H5 0.9862
N2 C15 1.4431(17)
C6 C7 1.393(2)
C6 C11 1.403(2)
C7 C8 1.393(2)
C7 C12 1.504(2)
C8 C9 1.390(2)
C8 H8 0.9321
C9 C10 1.393(2)
C9 C13 1.508(2)
C10 C11 1.388(2)
C10 H10 0.9402
C11 C14 1.508(2)
C12 H12A 0.9800
C12 H12B 0.9800
C12 H12C 0.9800
C13 H13A 0.9800
C13 H13B 0.9800
C13 H13C 0.9800
C14 H14A 0.9800
C14 H14B 0.9800
C14 H14C 0.9800
C15 C20 1.3953(19)
C15 C16 1.400(2)
C16 C17 1.393(2)
C16 C21 1.506(2)
C17 C18 1.400(2)
C17 H17 0.9431
C18 C19 1.387(2)
C18 C22 1.511(2)
C19 C20 1.395(2)
C19 H19 0.9170
C20 C23 1.501(2)
C21 H21A 0.9800
C21 H21B 0.9800
C21 H21C 0.9800
C22 H22A 0.9800
C22 H22B 0.9800
C22 H22C 0.9800
C23 H23A 0.9800
C23 H23B 0.9800
C23 H23C 0.9800
C24 N4 1.3710(17)
C24 N3 1.3729(17)
N3 C25 1.3928(17)
N3 C27 1.4476(18)
C25 C26 1.337(2)
C25 H25 0.9037
C26 N4 1.3917(17)
C26 H26 0.9189
N4 C36 1.4491(17)
C27 C32 1.395(2)
C27 C28 1.399(2)
C28 C29 1.397(2)
C28 C33 1.499(3)
C29 C30 1.383(3)
C29 H29 0.9614
C30 C31 1.384(3)
C30 C34 1.516(2)
C31 C32 1.395(2)
C31 H31 0.8608
C32 C35 1.500(2)
C33 H33A 0.9800
C33 H33B 0.9800
C33 H33C 0.9800
C34 H34A 0.9800
C34 H34B 0.9800
C34 H34C 0.9800
C35 H35A 0.9800
C35 H35B 0.9800
C35 H35C 0.9800
C36 C37 1.395(2)
C36 C41 1.400(2)
C37 C38 1.399(2)
C37 C42 1.501(2)
C38 C39 1.391(3)
C38 H38 0.9282
C39 C40 1.387(3)
C39 C43 1.513(2)
C40 C41 1.397(2)
C40 H40 0.9404
C41 C44 1.504(2)
C42 H42A 0.9800
C42 H42B 0.9800
C42 H42C 0.9800
C43 H43A 0.9800
C43 H43B 0.9800
C43 H43C 0.9800
C44 H44A 0.9800
C44 H44B 0.9800
C44 H44C 0.9800

loop_
_geom_torsion_atom_site_label_1
_geom_torsion_atom_site_label_2
_geom_torsion_atom_site_label_3
_geom_torsion_atom_site_label_4
_geom_torsion
C2 Ru1 C1 O1 41(16)
C2' Ru1 C1 O1 -139(16)
C24 Ru1 C1 O1 132(16)
C3 Ru1 C1 O1 -48(16)
Cl1' Ru1 C1 O1 42(16)
Cl1 Ru1 C1 O1 -140(16)
C2' Ru1 C2 O2 35(28)
C1 Ru1 C2 O2 -148(27)
C24 Ru1 C2 O2 115(27)
C3 Ru1 C2 O2 -53(27)
Cl1' Ru1 C2 O2 -155(31)
Cl1 Ru1 C2 O2 41(28)
C2 Ru1 C2' O2' 43(13)
C1 Ru1 C2' O2' -133(12)
C24 Ru1 C2' O2' -37(12)
C3 Ru1 C2' O2' 132(12)
Cl1' Ru1 C2' O2' 40(13)
Cl1 Ru1 C2' O2' -127(14)
C2 Ru1 C3 N2 93.59(19)
C2' Ru1 C3 N2 -76.9(2)
C1 Ru1 C3 N2 -172.07(12)
C24 Ru1 C3 N2 9.2(3)
Cl1' Ru1 C3 N2 96.06(12)
Cl1 Ru1 C3 N2 -80.52(11)
C2 Ru1 C3 N1 -79.5(2)
C2' Ru1 C3 N1 110.0(2)
C1 Ru1 C3 N1 14.85(13)
C24 Ru1 C3 N1 -163.9(2)
Cl1' Ru1 C3 N1 -77.02(13)
Cl1 Ru1 C3 N1 106.41(12)
N2 C3 N1 C4 -0.60(15)
Ru1 C3 N1 C4 173.77(10)
N2 C3 N1 C6 174.66(13)
Ru1 C3 N1 C6 -11.0(2)
C3 N1 C4 C5 0.29(17)
C6 N1 C4 C5 -175.36(13)
N1 C4 C5 N2 0.16(17)
N1 C3 N2 C5 0.70(15)
Ru1 C3 N2 C5 -173.87(10)
N1 C3 N2 C15 -178.44(12)
Ru1 C3 N2 C15 7.0(2)
C4 C5 N2 C3 -0.57(17)
C4 C5 N2 C15 178.68(12)
C3 N1 C6 C7 95.21(17)
C4 N1 C6 C7 -89.86(17)
C3 N1 C6 C11 -89.16(17)
C4 N1 C6 C11 85.77(17)
C11 C6 C7 C8 2.8(2)
N1 C6 C7 C8 178.15(12)
C11 C6 C7 C12 -177.66(14)
N1 C6 C7 C12 -2.3(2)
C6 C7 C8 C9 -1.9(2)
C12 C7 C8 C9 178.50(15)
C7 C8 C9 C10 0.0(2)
C7 C8 C9 C13 179.84(17)
C8 C9 C10 C11 1.1(3)
C13 C9 C10 C11 -178.66(17)
C9 C10 C11 C6 -0.4(2)
C9 C10 C11 C14 177.63(15)
C7 C6 C11 C10 -1.7(2)
N1 C6 C11 C10 -177.14(13)
C7 C6 C11 C14 -179.67(14)
N1 C6 C11 C14 4.9(2)
C3 N2 C15 C20 -89.77(17)
C5 N2 C15 C20 91.14(16)
C3 N2 C15 C16 98.94(16)
C5 N2 C15 C16 -80.15(16)
C20 C15 C16 C17 0.6(2)
N2 C15 C16 C17 171.57(12)
C20 C15 C16 C21 -178.94(13)
N2 C15 C16 C21 -7.97(19)
C15 C16 C17 C18 0.8(2)
C21 C16 C17 C18 -179.69(14)
C16 C17 C18 C19 -0.9(2)
C16 C17 C18 C22 179.01(14)
C17 C18 C19 C20 -0.4(2)
C22 C18 C19 C20 179.74(14)
C18 C19 C20 C15 1.6(2)
C18 C19 C20 C23 -178.17(14)
C16 C15 C20 C19 -1.8(2)
N2 C15 C20 C19 -172.67(12)
C16 C15 C20 C23 178.04(13)
N2 C15 C20 C23 7.1(2)
C2 Ru1 C24 N4 -82.7(2)
C2' Ru1 C24 N4 87.9(2)
C1 Ru1 C24 N4 -177.10(12)
C3 Ru1 C24 N4 1.7(3)
Cl1' Ru1 C24 N4 -85.19(12)
Cl1 Ru1 C24 N4 91.65(12)
C2 Ru1 C24 N3 101.7(2)
C2' Ru1 C24 N3 -87.7(2)
C1 Ru1 C24 N3 7.26(13)
C3 Ru1 C24 N3 -174.0(2)
Cl1' Ru1 C24 N3 99.18(13)
Cl1 Ru1 C24 N3 -83.99(12)
N4 C24 N3 C25 0.43(15)
Ru1 C24 N3 C25 176.87(10)
N4 C24 N3 C27 167.07(13)
Ru1 C24 N3 C27 -16.5(2)
C24 N3 C25 C26 -0.68(16)
C27 N3 C25 C26 -168.30(13)
N3 C25 C26 N4 0.61(15)
N3 C24 N4 C26 -0.04(15)
Ru1 C24 N4 C26 -176.62(10)
N3 C24 N4 C36 -171.29(13)
Ru1 C24 N4 C36 12.1(2)
C25 C26 N4 C24 -0.37(16)
C25 C26 N4 C36 171.94(12)
C24 N3 C27 C32 99.85(17)
C25 N3 C27 C32 -94.50(17)
C24 N3 C27 C28 -84.26(18)
C25 N3 C27 C28 81.39(16)
C32 C27 C28 C29 -1.8(2)
N3 C27 C28 C29 -177.59(13)
C32 C27 C28 C33 177.05(14)
N3 C27 C28 C33 1.3(2)
C27 C28 C29 C30 1.6(2)
C33 C28 C29 C30 -177.29(15)
C28 C29 C30 C31 -0.6(3)
C28 C29 C30 C34 178.13(17)
C29 C30 C31 C32 -0.2(3)
C34 C30 C31 C32 -178.94(17)
C30 C31 C32 C27 0.0(2)
C30 C31 C32 C35 -179.66(15)
C28 C27 C32 C31 1.0(2)
N3 C27 C32 C31 176.69(13)
C28 C27 C32 C35 -179.32(14)
N3 C27 C32 C35 -3.7(2)
C24 N4 C36 C37 -96.90(17)
C26 N4 C36 C37 92.35(16)
C24 N4 C36 C41 91.08(17)
C26 N4 C36 C41 -79.67(16)
C41 C36 C37 C38 0.4(2)
N4 C36 C37 C38 -171.18(12)
C41 C36 C37 C42 -178.89(14)
N4 C36 C37 C42 9.5(2)
C36 C37 C38 C39 -0.2(2)
C42 C37 C38 C39 179.12(15)
C37 C38 C39 C40 -0.5(2)
C37 C38 C39 C43 179.55(15)
C38 C39 C40 C41 1.0(2)
C43 C39 C40 C41 -179.04(15)
C39 C40 C41 C36 -0.8(2)
C39 C40 C41 C44 177.94(15)
C37 C36 C41 C40 0.1(2)
N4 C36 C41 C40 171.83(12)
C37 C36 C41 C44 -178.66(14)
N4 C36 C41 C44 -6.9(2)
